data_9000462
loop_
_publ_author_name
'Moore, P. B.'
'Kampf, A. R.'
'Araki, T.'

_publ_section_title
;
 Foggite, Ca(H2O)2[CaAl2(OH)4(PO4)2]: Its atomic arrangement and
 relationship to calcium Tschermak's pyroxene
;
_journal_name_full 'American Mineralogist'
_journal_page_first 965
_journal_page_last 971
_journal_volume 60
_journal_year 1975
_chemical_formula_sum 'Al2 Ca2 H5.8 O15 P2'
_chemical_name_mineral Foggite
_space_group_IT_number 20
_symmetry_space_group_name_Hall 'A 2a 2a'
_symmetry_space_group_name_H-M 'A 21 2 2'
_cell_angle_alpha 90
_cell_angle_beta 90
_cell_angle_gamma 90
_cell_formula_units_Z 4
_cell_length_a 9.270
_cell_length_b 21.324
_cell_length_c 5.190
_cell_volume 1025.925
_database_code_amcsd 0000473
_exptl_crystal_density_diffrn 2.861
_cod_original_formula_sum 'Ca2 Al2 P2 O15 H5.8'
_cod_database_code 9000462

loop_
_space_group_symop_operation_xyz
x,y,z
x,1/2+y,1/2+z
1/2-x,-y,z
1/2-x,1/2-y,1/2+z
-x,y,-z
-x,1/2+y,1/2-z
1/2+x,-y,-z
1/2+x,1/2-y,1/2-z

loop_
_atom_site_label
_atom_site_fract_x
_atom_site_fract_y
_atom_site_fract_z
_atom_site_occupancy
_atom_site_U_iso_or_equiv
_atom_site_type_symbol
_atom_site_attached_hydrogens
Ca1 0.00000 0.36140 0.00000 1.00000 0.00836 Ca 0
Ca2 0.25000 0.50000 0.08700 1.00000 0.01710 Ca 0
Al1 0.00000 0.19450 0.00000 1.00000 0.00659 Al 0
Al2 0.00000 0.26220 0.50000 1.00000 0.00621 Al 0
P 0.21430 0.38330 0.57020 1.00000 0.00608 P 0
O1 0.37560 0.36800 0.62430 1.00000 0.00899 O 0
O2 0.12550 0.32330 0.63390 1.00000 0.00861 O 0
O3 0.16530 0.43240 0.76590 1.00000 0.00963 O 0
O4 0.18810 0.40400 0.29220 1.00000 0.01102 O 0
O-H1 0.10670 0.20150 0.68440 1.00000 0.00785 O 1
O-H2 -0.09950 0.26080 0.82050 1.00000 0.00722 O 1
Wat1 0.50000 0.45120 0.00000 1.00000 0.04230 O 2
Wat2 0.47800 0.47410 0.21650 0.50000 0.01596 O 2
Wat3 0.46170 0.47930 0.35130 0.50000 0.01178 O 2

loop_
_cod_changelog_entry_id
_cod_changelog_entry_author
_cod_changelog_entry_date
_cod_changelog_entry_text
1
;cod-tools version 3.8.0
Id: cif_guess_AMCSD_atom_types 9581 2023-05-17 12:35:41Z saulius
;
2023-05-18T11:36:19+03:00
;Derived atom types and hydrogen counts
from atom names that follow the AMCSD naming convention
(Wat == water, O-H == hydroxyl).
;

loop_
_cod_related_entry_id
_cod_related_entry_database
_cod_related_entry_code
1 AMCSD 0000473
